data_4117723
loop_
_publ_author_name
'Allison L. Brazeau'
'Mikko M. H\"anninen'
'Heikki M. Tuononen'
'Nathan D. Jones'
'Paul J. Ragogna'

_publ_contact_author_address
;
Department of Chemistry, The University of Western Ontario, 
1151 Richmond St., London, Ontario, N6A 5B7, Canada
;
_publ_contact_author_email pragogna@uwo.ca
_publ_contact_author_fax 519-661-3022
_publ_contact_author_name 'Paul J. Ragogna'
_publ_contact_author_phone '519-661-2111 x 87048'
_publ_section_title
;
 Synthesis, Reactivity, and Computational Analysis of Halophosphines
 Supported by Dianionic Guanidinate Ligands
;
_journal_name_full 'Journal of the American Chemical Society'
_journal_page_first 5398
_journal_page_last 5414
_journal_paper_doi 10.1021/ja300587z
_journal_volume 134
_journal_year 2012
_chemical_formula_moiety 'C28 H33 Br N3 P'
_chemical_formula_sum 'C28 H33 Br N3 P'
_chemical_formula_weight 522.45
_chemical_name_systematic
; 
 ? 
;
_space_group_IT_number 14
_symmetry_cell_setting monoclinic
_symmetry_space_group_name_Hall '-P 2ybc'
_symmetry_space_group_name_H-M 'P 1 21/c 1'
_atom_sites_solution_hydrogens geom
_atom_sites_solution_primary direct
_atom_sites_solution_secondary difmap
_audit_creation_method SHELXL-97
_cell_angle_alpha 90.00
_cell_angle_beta 91.13(3)
_cell_angle_gamma 90.00
_cell_formula_units_Z 4
_cell_length_a 8.6103(17)
_cell_length_b 14.299(3)
_cell_length_c 21.572(4)
_cell_measurement_reflns_used 6252
_cell_measurement_temperature 150(2)
_cell_measurement_theta_max 27.48
_cell_measurement_theta_min 1.00
_cell_volume 2655.4(9)
_computing_cell_refinement 'DENZO-SMN (Otwinowski & Minor, 1997)'
_computing_data_collection 'COLLECT (Nonius, 1997-2001)'
_computing_data_reduction DENZO-SMN
_computing_molecular_graphics 'SHELXL-97 (Sheldrick, 2008)'
_computing_publication_material 'SHELXTL/PC (Sheldrick, 2001)'
_computing_structure_refinement 'SHELXL-97 (Sheldrick, 2008)'
_computing_structure_solution 'SHELXS-97 (Sheldrick, 2008)'
_diffrn_ambient_temperature 150(2)
_diffrn_measured_fraction_theta_full 0.999
_diffrn_measured_fraction_theta_max 0.999
_diffrn_measurement_device_type 'Nonius Kappa-CCD'
_diffrn_measurement_method '\f scans, and \w scans'
_diffrn_radiation_monochromator graphite
_diffrn_radiation_source 'fine-focus sealed tube'
_diffrn_radiation_type MoK\a
_diffrn_radiation_wavelength 0.71073
_diffrn_reflns_av_R_equivalents 0.0305
_diffrn_reflns_av_sigmaI/netI 0.0395
_diffrn_reflns_limit_h_max 11
_diffrn_reflns_limit_h_min -11
_diffrn_reflns_limit_k_max 18
_diffrn_reflns_limit_k_min -18
_diffrn_reflns_limit_l_max 27
_diffrn_reflns_limit_l_min -27
_diffrn_reflns_number 11750
_diffrn_reflns_theta_full 27.44
_diffrn_reflns_theta_max 27.44
_diffrn_reflns_theta_min 1.71
_exptl_absorpt_coefficient_mu 1.629
_exptl_absorpt_correction_T_max 0.7365
_exptl_absorpt_correction_T_min 0.6408
_exptl_absorpt_correction_type multi-scan
_exptl_absorpt_process_details 'DENZO-SMN (Otwinowski & Minor, 1997)'
_exptl_crystal_colour colourless
_exptl_crystal_density_diffrn 1.307
_exptl_crystal_description block
_exptl_crystal_F_000 1088
_exptl_crystal_size_max 0.30
_exptl_crystal_size_mid 0.24
_exptl_crystal_size_min 0.20
_refine_diff_density_max 0.728
_refine_diff_density_min -0.827
_refine_diff_density_rms 0.282
_refine_ls_extinction_coef 0.0208(15)
_refine_ls_extinction_expression Fc^*^=kFc[1+0.001xFc^2^\l^3^/sin(2\q)]^-1/4^
_refine_ls_extinction_method SHELXL
_refine_ls_goodness_of_fit_ref 1.056
_refine_ls_hydrogen_treatment constr
_refine_ls_matrix_type full
_refine_ls_number_parameters 299
_refine_ls_number_reflns 6056
_refine_ls_number_restraints 0
_refine_ls_restrained_S_all 1.056
_refine_ls_R_factor_all 0.0783
_refine_ls_R_factor_gt 0.0533
_refine_ls_shift/su_max 0.000
_refine_ls_shift/su_mean 0.000
_refine_ls_structure_factor_coef Fsqd
_refine_ls_weighting_details 'calc w=1/[\s^2^(Fo^2^)+(0.1041P)^2^+0.7916P] where P=(Fo^2^+2Fc^2^)/3'
_refine_ls_weighting_scheme calc
_refine_ls_wR_factor_gt 0.1424
_refine_ls_wR_factor_ref 0.1645
_reflns_number_gt 4539
_reflns_number_total 6056
_reflns_threshold_expression >2sigma(I)
_cod_data_source_file ja300587z_si_001_06.cif
_cod_data_source_block 1PBr
_cod_original_sg_symbol_Hall -P2ybc
_cod_database_code 4117723

loop_
_symmetry_equiv_pos_as_xyz
'x, y, z'
'-x, y+1/2, -z+1/2'
'-x, -y, -z'
'x, -y-1/2, z-1/2'

loop_
_atom_site_label
_atom_site_type_symbol
_atom_site_fract_x
_atom_site_fract_y
_atom_site_fract_z
_atom_site_U_iso_or_equiv
_atom_site_adp_type
_atom_site_occupancy
_atom_site_symmetry_multiplicity
_atom_site_calc_flag
_atom_site_refinement_flags
Br1 Br 0.27203(4) 0.48280(3) 0.460884(15) 0.04604(17) Uani 1 1 d .
P1 P 0.47749(9) 0.44738(5) 0.39901(3) 0.0288(2) Uani 1 1 d .
N1 N 0.3903(3) 0.39061(15) 0.33714(10) 0.0264(5) Uani 1 1 d .
N2 N 0.5134(3) 0.33159(16) 0.41326(10) 0.0268(5) Uani 1 1 d .
N3 N 0.4458(3) 0.22003(16) 0.33428(11) 0.0301(5) Uani 1 1 d .
C21 C 0.2813(4) 0.5365(2) 0.09205(15) 0.0419(8) Uani 1 1 d .
H21A H 0.1693 0.5397 0.0834 0.063 Uiso 0.50 1 calc PR
H21B H 0.3301 0.4959 0.0615 0.063 Uiso 0.50 1 calc PR
H21C H 0.3260 0.5994 0.0896 0.063 Uiso 0.50 1 calc PR
H21D H 0.3810 0.5503 0.0729 0.063 Uiso 0.50 1 calc PR
H21E H 0.2202 0.5941 0.0948 0.063 Uiso 0.50 1 calc PR
H21F H 0.2243 0.4906 0.0667 0.063 Uiso 0.50 1 calc PR
C5 C 0.3098(4) 0.49741(19) 0.15614(13) 0.0299(6) Uani 1 1 d .
C6 C 0.4601(4) 0.48560(19) 0.17942(13) 0.0289(6) Uani 1 1 d .
H6A H 0.5452 0.5026 0.1544 0.035 Uiso 1 1 calc R
C7 C 0.4893(3) 0.44955(19) 0.23835(13) 0.0265(6) Uani 1 1 d .
C2 C 0.3628(3) 0.42511(18) 0.27488(12) 0.0251(6) Uani 1 1 d .
C8 C 0.5977(3) 0.27977(18) 0.45961(12) 0.0252(6) Uani 1 1 d .
C9 C 0.7593(3) 0.2855(2) 0.46095(12) 0.0265(6) Uani 1 1 d .
C10 C 0.8419(4) 0.2338(2) 0.50536(13) 0.0325(6) Uani 1 1 d .
H10A H 0.9522 0.2360 0.5060 0.039 Uiso 1 1 calc R
C11 C 0.7662(4) 0.1790(2) 0.54880(14) 0.0371(7) Uani 1 1 d .
C24 C 0.8590(5) 0.1235(3) 0.59611(17) 0.0540(10) Uani 1 1 d .
H24A H 0.9700 0.1349 0.5905 0.081 Uiso 0.50 1 calc PR
H24B H 0.8371 0.0567 0.5906 0.081 Uiso 0.50 1 calc PR
H24C H 0.8300 0.1427 0.6379 0.081 Uiso 0.50 1 calc PR
H24D H 0.7881 0.0880 0.6222 0.081 Uiso 0.50 1 calc PR
H24E H 0.9210 0.1662 0.6221 0.081 Uiso 0.50 1 calc PR
H24F H 0.9281 0.0801 0.5748 0.081 Uiso 0.50 1 calc PR
C22 C 0.6551(3) 0.4415(2) 0.26219(14) 0.0335(7) Uani 1 1 d .
H22A H 0.6560 0.4152 0.3042 0.050 Uiso 0.50 1 calc PR
H22B H 0.7032 0.5036 0.2631 0.050 Uiso 0.50 1 calc PR
H22C H 0.7136 0.4004 0.2348 0.050 Uiso 0.50 1 calc PR
H22D H 0.7259 0.4643 0.2305 0.050 Uiso 0.50 1 calc PR
H22E H 0.6787 0.3759 0.2716 0.050 Uiso 0.50 1 calc PR
H22F H 0.6683 0.4791 0.2999 0.050 Uiso 0.50 1 calc PR
C23 C 0.8460(4) 0.3448(2) 0.41512(14) 0.0360(7) Uani 1 1 d .
H23A H 0.9579 0.3398 0.4236 0.054 Uiso 0.50 1 calc PR
H23B H 0.8138 0.4103 0.4191 0.054 Uiso 0.50 1 calc PR
H23C H 0.8225 0.3230 0.3729 0.054 Uiso 0.50 1 calc PR
H23D H 0.7716 0.3756 0.3868 0.054 Uiso 0.50 1 calc PR
H23E H 0.9157 0.3051 0.3913 0.054 Uiso 0.50 1 calc PR
H23F H 0.9070 0.3924 0.4375 0.054 Uiso 0.50 1 calc PR
C12 C 0.6057(4) 0.1754(2) 0.54651(14) 0.0358(7) Uani 1 1 d .
H12A H 0.5534 0.1384 0.5762 0.043 Uiso 1 1 calc R
C13 C 0.5180(3) 0.2243(2) 0.50208(12) 0.0299(6) Uani 1 1 d .
C25 C 0.3434(4) 0.2154(2) 0.50000(15) 0.0408(8) Uani 1 1 d .
H25A H 0.3008 0.2542 0.4663 0.061 Uiso 0.50 1 calc PR
H25B H 0.3014 0.2363 0.5395 0.061 Uiso 0.50 1 calc PR
H25C H 0.3147 0.1499 0.4928 0.061 Uiso 0.50 1 calc PR
H25D H 0.3105 0.1728 0.5328 0.061 Uiso 0.50 1 calc PR
H25E H 0.3099 0.1907 0.4595 0.061 Uiso 0.50 1 calc PR
H25F H 0.2965 0.2770 0.5063 0.061 Uiso 0.50 1 calc PR
C1 C 0.4465(3) 0.30116(18) 0.35653(12) 0.0243(6) Uani 1 1 d .
C14 C 0.3575(3) 0.19992(19) 0.27867(13) 0.0286(6) Uani 1 1 d .
C19 C 0.4307(4) 0.19133(19) 0.22168(14) 0.0312(6) Uani 1 1 d .
C28 C 0.6035(4) 0.1997(2) 0.21603(15) 0.0393(7) Uani 1 1 d .
H28A H 0.6317 0.1917 0.1726 0.059 Uiso 0.50 1 calc PR
H28B H 0.6545 0.1512 0.2413 0.059 Uiso 0.50 1 calc PR
H28C H 0.6371 0.2615 0.2305 0.059 Uiso 0.50 1 calc PR
H28D H 0.6505 0.2113 0.2570 0.059 Uiso 0.50 1 calc PR
H28E H 0.6277 0.2517 0.1883 0.059 Uiso 0.50 1 calc PR
H28F H 0.6451 0.1414 0.1991 0.059 Uiso 0.50 1 calc PR
C18 C 0.3380(4) 0.1718(2) 0.16931(14) 0.0349(7) Uani 1 1 d .
H18A H 0.3860 0.1684 0.1301 0.042 Uiso 1 1 calc R
C17 C 0.1792(4) 0.1571(2) 0.17210(14) 0.0349(7) Uani 1 1 d .
C27 C 0.0827(4) 0.1339(3) 0.11496(15) 0.0468(9) Uani 1 1 d .
H27A H 0.1490 0.1343 0.0786 0.070 Uiso 0.50 1 calc PR
H27B H 0.0003 0.1806 0.1096 0.070 Uiso 0.50 1 calc PR
H27C H 0.0363 0.0718 0.1197 0.070 Uiso 0.50 1 calc PR
H27D H -0.0253 0.1235 0.1266 0.070 Uiso 0.50 1 calc PR
H27E H 0.1235 0.0772 0.0956 0.070 Uiso 0.50 1 calc PR
H27F H 0.0874 0.1860 0.0855 0.070 Uiso 0.50 1 calc PR
C16 C 0.1118(4) 0.1609(2) 0.23011(14) 0.0342(7) Uani 1 1 d .
H16A H 0.0035 0.1498 0.2333 0.041 Uiso 1 1 calc R
C15 C 0.1990(4) 0.1808(2) 0.28392(14) 0.0321(6) Uani 1 1 d .
C26 C 0.1235(4) 0.1779(2) 0.34633(15) 0.0399(7) Uani 1 1 d .
H26A H 0.2004 0.1936 0.3788 0.060 Uiso 0.50 1 calc PR
H26B H 0.0826 0.1150 0.3537 0.060 Uiso 0.50 1 calc PR
H26C H 0.0382 0.2233 0.3471 0.060 Uiso 0.50 1 calc PR
H26D H 0.0137 0.1610 0.3410 0.060 Uiso 0.50 1 calc PR
H26E H 0.1316 0.2396 0.3660 0.060 Uiso 0.50 1 calc PR
H26F H 0.1760 0.1313 0.3726 0.060 Uiso 0.50 1 calc PR
C3 C 0.2102(3) 0.43768(19) 0.25355(13) 0.0272(6) Uani 1 1 d .
C20 C 0.0723(3) 0.4149(2) 0.29269(15) 0.0354(7) Uani 1 1 d .
H20A H -0.0236 0.4289 0.2693 0.053 Uiso 0.50 1 calc PR
H20B H 0.0764 0.4526 0.3306 0.053 Uiso 0.50 1 calc PR
H20C H 0.0745 0.3484 0.3036 0.053 Uiso 0.50 1 calc PR
H20D H 0.1085 0.3910 0.3330 0.053 Uiso 0.50 1 calc PR
H20E H 0.0084 0.3673 0.2717 0.053 Uiso 0.50 1 calc PR
H20F H 0.0104 0.4715 0.2988 0.053 Uiso 0.50 1 calc PR
C4 C 0.1872(4) 0.4733(2) 0.19364(14) 0.0301(6) Uani 1 1 d .
H4A H 0.0840 0.4813 0.1781 0.036 Uiso 1 1 calc R

loop_
_atom_site_aniso_label
_atom_site_aniso_U_11
_atom_site_aniso_U_22
_atom_site_aniso_U_33
_atom_site_aniso_U_23
_atom_site_aniso_U_13
_atom_site_aniso_U_12
Br1 0.0488(3) 0.0532(3) 0.0361(2) -0.01337(14) -0.00081(15) 0.01721(15)
P1 0.0372(4) 0.0245(4) 0.0246(4) -0.0009(3) -0.0038(3) 0.0013(3)
N1 0.0342(13) 0.0229(11) 0.0219(11) 0.0011(9) -0.0023(9) 0.0036(9)
N2 0.0314(12) 0.0263(12) 0.0225(11) 0.0007(9) -0.0046(9) 0.0016(10)
N3 0.0374(14) 0.0255(12) 0.0271(12) -0.0009(10) -0.0055(10) 0.0007(10)
C21 0.056(2) 0.0394(18) 0.0300(16) 0.0076(13) -0.0055(15) -0.0030(15)
C5 0.0431(17) 0.0228(13) 0.0237(14) 0.0010(10) -0.0061(12) -0.0022(12)
C6 0.0351(16) 0.0262(14) 0.0256(14) 0.0005(11) 0.0025(12) -0.0044(11)
C7 0.0296(14) 0.0220(13) 0.0277(14) -0.0022(11) -0.0018(11) -0.0029(11)
C2 0.0311(15) 0.0206(12) 0.0234(13) -0.0005(10) -0.0039(11) 0.0003(10)
C8 0.0320(15) 0.0239(13) 0.0197(12) -0.0018(10) -0.0032(10) 0.0036(11)
C9 0.0319(15) 0.0242(14) 0.0232(13) -0.0036(10) 0.0000(11) 0.0011(11)
C10 0.0325(16) 0.0359(16) 0.0288(15) -0.0026(12) -0.0056(12) 0.0030(12)
C11 0.0435(18) 0.0365(17) 0.0309(16) 0.0037(13) -0.0079(13) 0.0040(14)
C24 0.057(2) 0.059(2) 0.046(2) 0.0222(18) -0.0098(17) 0.0078(18)
C22 0.0298(15) 0.0358(16) 0.0350(16) -0.0021(13) 0.0006(12) 0.0002(12)
C23 0.0338(16) 0.0397(17) 0.0346(16) 0.0027(13) 0.0013(13) 0.0032(13)
C12 0.0430(18) 0.0368(16) 0.0276(15) 0.0075(12) -0.0002(13) -0.0009(13)
C13 0.0340(16) 0.0293(14) 0.0265(15) 0.0004(11) -0.0007(12) 0.0010(12)
C25 0.0368(17) 0.0451(19) 0.0403(18) 0.0098(15) 0.0011(14) -0.0046(14)
C1 0.0239(13) 0.0245(13) 0.0245(13) 0.0001(10) 0.0000(10) 0.0005(10)
C14 0.0386(16) 0.0206(13) 0.0263(14) -0.0016(11) -0.0050(12) 0.0026(11)
C19 0.0408(17) 0.0209(13) 0.0316(15) -0.0003(11) -0.0038(12) -0.0003(12)
C28 0.0433(19) 0.0346(16) 0.0401(18) -0.0012(14) 0.0024(14) -0.0049(14)
C18 0.0490(19) 0.0281(15) 0.0275(15) 0.0006(12) -0.0027(13) 0.0004(13)
C17 0.0473(18) 0.0245(14) 0.0324(16) 0.0002(12) -0.0105(13) 0.0012(13)
C27 0.058(2) 0.0451(19) 0.0371(18) 0.0003(15) -0.0148(16) -0.0018(16)
C16 0.0357(16) 0.0263(14) 0.0403(17) -0.0017(13) -0.0070(13) 0.0023(12)
C15 0.0375(17) 0.0257(14) 0.0331(16) -0.0033(12) -0.0025(12) 0.0028(12)
C26 0.0403(18) 0.0385(17) 0.0409(18) -0.0047(14) 0.0013(14) -0.0005(14)
C3 0.0293(14) 0.0241(14) 0.0280(14) 0.0019(11) -0.0020(11) -0.0020(11)
C20 0.0304(16) 0.0353(16) 0.0405(17) 0.0045(13) 0.0016(13) 0.0011(12)
C4 0.0310(15) 0.0289(15) 0.0300(15) 0.0017(11) -0.0080(12) -0.0001(11)

loop_
_atom_type_symbol
_atom_type_description
_atom_type_scat_dispersion_real
_atom_type_scat_dispersion_imag
_atom_type_scat_source
C C 0.0033 0.0016 'International Tables Vol C Tables 4.2.6.8 and 6.1.1.4'
H H 0.0000 0.0000 'International Tables Vol C Tables 4.2.6.8 and 6.1.1.4'
N N 0.0061 0.0033 'International Tables Vol C Tables 4.2.6.8 and 6.1.1.4'
P P 0.1023 0.0942 'International Tables Vol C Tables 4.2.6.8 and 6.1.1.4'
Br Br -0.2901 2.4595 'International Tables Vol C Tables 4.2.6.8 and 6.1.1.4'

loop_
_geom_angle_atom_site_label_1
_geom_angle_atom_site_label_2
_geom_angle_atom_site_label_3
_geom_angle
N2 P1 N1 75.97(11)
N2 P1 Br1 104.35(9)
N1 P1 Br1 103.03(9)
N2 P1 C1 37.79(10)
N1 P1 C1 38.37(10)
Br1 P1 C1 110.39(7)
C1 N1 C2 128.8(2)
C1 N1 P1 93.15(16)
C2 N1 P1 128.32(18)
C1 N2 C8 129.7(2)
C1 N2 P1 94.21(16)
C8 N2 P1 135.57(19)
C1 N3 C14 120.2(2)
C5 C21 H21A 109.5
C5 C21 H21B 109.5
H21A C21 H21B 109.5
C5 C21 H21C 109.5
H21A C21 H21C 109.5
H21B C21 H21C 109.5
C5 C21 H21D 109.5
H21A C21 H21D 141.1
H21B C21 H21D 56.3
H21C C21 H21D 56.3
C5 C21 H21E 109.5
H21A C21 H21E 56.3
H21B C21 H21E 141.1
H21C C21 H21E 56.3
H21D C21 H21E 109.5
C5 C21 H21F 109.5
H21A C21 H21F 56.3
H21B C21 H21F 56.3
H21C C21 H21F 141.1
H21D C21 H21F 109.5
H21E C21 H21F 109.5
C4 C5 C6 118.3(3)
C4 C5 C21 121.0(3)
C6 C5 C21 120.7(3)
C5 C6 C7 121.7(3)
C5 C6 H6A 119.1
C7 C6 H6A 119.1
C6 C7 C2 118.6(3)
C6 C7 C22 119.5(3)
C2 C7 C22 121.9(2)
C3 C2 C7 121.3(2)
C3 C2 N1 119.1(2)
C7 C2 N1 119.5(2)
C9 C8 C13 121.4(2)
C9 C8 N2 118.5(2)
C13 C8 N2 120.1(2)
C8 C9 C10 118.6(3)
C8 C9 C23 121.7(2)
C10 C9 C23 119.7(3)
C11 C10 C9 121.4(3)
C11 C10 H10A 119.3
C9 C10 H10A 119.3
C12 C11 C10 118.5(3)
C12 C11 C24 121.3(3)
C10 C11 C24 120.2(3)
C11 C24 H24A 109.5
C11 C24 H24B 109.5
H24A C24 H24B 109.5
C11 C24 H24C 109.5
H24A C24 H24C 109.5
H24B C24 H24C 109.5
C11 C24 H24D 109.5
H24A C24 H24D 141.1
H24B C24 H24D 56.3
H24C C24 H24D 56.3
C11 C24 H24E 109.5
H24A C24 H24E 56.3
H24B C24 H24E 141.1
H24C C24 H24E 56.3
H24D C24 H24E 109.5
C11 C24 H24F 109.5
H24A C24 H24F 56.3
H24B C24 H24F 56.3
H24C C24 H24F 141.1
H24D C24 H24F 109.5
H24E C24 H24F 109.5
C7 C22 H22A 109.5
C7 C22 H22B 109.5
H22A C22 H22B 109.5
C7 C22 H22C 109.5
H22A C22 H22C 109.5
H22B C22 H22C 109.5
C7 C22 H22D 109.5
H22A C22 H22D 141.1
H22B C22 H22D 56.3
H22C C22 H22D 56.3
C7 C22 H22E 109.5
H22A C22 H22E 56.3
H22B C22 H22E 141.1
H22C C22 H22E 56.3
H22D C22 H22E 109.5
C7 C22 H22F 109.5
H22A C22 H22F 56.3
H22B C22 H22F 56.3
H22C C22 H22F 141.1
H22D C22 H22F 109.5
H22E C22 H22F 109.5
C9 C23 H23A 109.5
C9 C23 H23B 109.5
H23A C23 H23B 109.5
C9 C23 H23C 109.5
H23A C23 H23C 109.5
H23B C23 H23C 109.5
C9 C23 H23D 109.5
H23A C23 H23D 141.1
H23B C23 H23D 56.3
H23C C23 H23D 56.3
C9 C23 H23E 109.5
H23A C23 H23E 56.3
H23B C23 H23E 141.1
H23C C23 H23E 56.3
H23D C23 H23E 109.5
C9 C23 H23F 109.5
H23A C23 H23F 56.3
H23B C23 H23F 56.3
H23C C23 H23F 141.1
H23D C23 H23F 109.5
H23E C23 H23F 109.5
C11 C12 C13 122.2(3)
C11 C12 H12A 118.9
C13 C12 H12A 118.9
C12 C13 C8 117.8(3)
C12 C13 C25 120.2(3)
C8 C13 C25 121.9(3)
C13 C25 H25A 109.5
C13 C25 H25B 109.5
H25A C25 H25B 109.5
C13 C25 H25C 109.5
H25A C25 H25C 109.5
H25B C25 H25C 109.5
C13 C25 H25D 109.5
H25A C25 H25D 141.1
H25B C25 H25D 56.3
H25C C25 H25D 56.3
C13 C25 H25E 109.5
H25A C25 H25E 56.3
H25B C25 H25E 141.1
H25C C25 H25E 56.3
H25D C25 H25E 109.5
C13 C25 H25F 109.5
H25A C25 H25F 56.3
H25B C25 H25F 56.3
H25C C25 H25F 141.1
H25D C25 H25F 109.5
H25E C25 H25F 109.5
N3 C1 N2 128.0(2)
N3 C1 N1 135.8(3)
N2 C1 N1 96.2(2)
N3 C1 P1 173.5(2)
N2 C1 P1 48.00(12)
N1 C1 P1 48.48(12)
C19 C14 C15 120.8(3)
C19 C14 N3 120.8(3)
C15 C14 N3 118.2(3)
C14 C19 C18 117.9(3)
C14 C19 C28 122.0(3)
C18 C19 C28 120.1(3)
C19 C28 H28A 109.5
C19 C28 H28B 109.5
H28A C28 H28B 109.5
C19 C28 H28C 109.5
H28A C28 H28C 109.5
H28B C28 H28C 109.5
C19 C28 H28D 109.5
H28A C28 H28D 141.1
H28B C28 H28D 56.3
H28C C28 H28D 56.3
C19 C28 H28E 109.5
H28A C28 H28E 56.3
H28B C28 H28E 141.1
H28C C28 H28E 56.3
H28D C28 H28E 109.5
C19 C28 H28F 109.5
H28A C28 H28F 56.3
H28B C28 H28F 56.3
H28C C28 H28F 141.1
H28D C28 H28F 109.5
H28E C28 H28F 109.5
C17 C18 C19 122.9(3)
C17 C18 H18A 118.6
C19 C18 H18A 118.6
C18 C17 C16 117.6(3)
C18 C17 C27 121.7(3)
C16 C17 C27 120.7(3)
C17 C27 H27A 109.5
C17 C27 H27B 109.5
H27A C27 H27B 109.5
C17 C27 H27C 109.5
H27A C27 H27C 109.5
H27B C27 H27C 109.5
C17 C27 H27D 109.5
H27A C27 H27D 141.1
H27B C27 H27D 56.3
H27C C27 H27D 56.3
C17 C27 H27E 109.5
H27A C27 H27E 56.3
H27B C27 H27E 141.1
H27C C27 H27E 56.3
H27D C27 H27E 109.5
C17 C27 H27F 109.5
H27A C27 H27F 56.3
H27B C27 H27F 56.3
H27C C27 H27F 141.1
H27D C27 H27F 109.5
H27E C27 H27F 109.5
C17 C16 C15 121.8(3)
C17 C16 H16A 119.1
C15 C16 H16A 119.1
C14 C15 C16 118.8(3)
C14 C15 C26 121.1(3)
C16 C15 C26 120.1(3)
C15 C26 H26A 109.5
C15 C26 H26B 109.5
H26A C26 H26B 109.5
C15 C26 H26C 109.5
H26A C26 H26C 109.5
H26B C26 H26C 109.5
C15 C26 H26D 109.5
H26A C26 H26D 141.1
H26B C26 H26D 56.3
H26C C26 H26D 56.3
C15 C26 H26E 109.5
H26A C26 H26E 56.3
H26B C26 H26E 141.1
H26C C26 H26E 56.3
H26D C26 H26E 109.5
C15 C26 H26F 109.5
H26A C26 H26F 56.3
H26B C26 H26F 56.3
H26C C26 H26F 141.1
H26D C26 H26F 109.5
H26E C26 H26F 109.5
C2 C3 C4 117.8(3)
C2 C3 C20 122.3(2)
C4 C3 C20 119.9(3)
C3 C20 H20A 109.5
C3 C20 H20B 109.5
H20A C20 H20B 109.5
C3 C20 H20C 109.5
H20A C20 H20C 109.5
H20B C20 H20C 109.5
C3 C20 H20D 109.5
H20A C20 H20D 141.1
H20B C20 H20D 56.3
H20C C20 H20D 56.3
C3 C20 H20E 109.5
H20A C20 H20E 56.3
H20B C20 H20E 141.1
H20C C20 H20E 56.3
H20D C20 H20E 109.5
C3 C20 H20F 109.5
H20A C20 H20F 56.3
H20B C20 H20F 56.3
H20C C20 H20F 141.1
H20D C20 H20F 109.5
H20E C20 H20F 109.5
C5 C4 C3 122.3(3)
C5 C4 H4A 118.9
C3 C4 H4A 118.9

loop_
_geom_bond_atom_site_label_1
_geom_bond_atom_site_label_2
_geom_bond_distance
Br1 P1 2.2936(10)
P1 N2 1.711(2)
P1 N1 1.722(2)
P1 C1 2.296(3)
N1 C1 1.427(3)
N1 C2 1.446(3)
N2 C1 1.411(3)
N2 C8 1.431(3)
N3 C1 1.255(4)
N3 C14 1.437(3)
C21 C5 1.507(4)
C21 H21A 0.9800
C21 H21B 0.9800
C21 H21C 0.9800
C21 H21D 0.9800
C21 H21E 0.9800
C21 H21F 0.9800
C5 C4 1.386(4)
C5 C6 1.390(4)
C6 C7 1.390(4)
C6 H6A 0.9500
C7 C2 1.401(4)
C7 C22 1.512(4)
C2 C3 1.396(4)
C8 C9 1.393(4)
C8 C13 1.402(4)
C9 C10 1.394(4)
C9 C23 1.511(4)
C10 C11 1.394(4)
C10 H10A 0.9500
C11 C12 1.383(4)
C11 C24 1.509(4)
C24 H24A 0.9800
C24 H24B 0.9800
C24 H24C 0.9800
C24 H24D 0.9800
C24 H24E 0.9800
C24 H24F 0.9800
C22 H22A 0.9800
C22 H22B 0.9800
C22 H22C 0.9800
C22 H22D 0.9800
C22 H22E 0.9800
C22 H22F 0.9800
C23 H23A 0.9800
C23 H23B 0.9800
C23 H23C 0.9800
C23 H23D 0.9800
C23 H23E 0.9800
C23 H23F 0.9800
C12 C13 1.396(4)
C12 H12A 0.9500
C13 C25 1.508(4)
C25 H25A 0.9800
C25 H25B 0.9800
C25 H25C 0.9800
C25 H25D 0.9800
C25 H25E 0.9800
C25 H25F 0.9800
C14 C19 1.398(4)
C14 C15 1.398(4)
C19 C18 1.399(4)
C19 C28 1.500(4)
C28 H28A 0.9800
C28 H28B 0.9800
C28 H28C 0.9800
C28 H28D 0.9800
C28 H28E 0.9800
C28 H28F 0.9800
C18 C17 1.386(5)
C18 H18A 0.9500
C17 C16 1.391(4)
C17 C27 1.509(4)
C27 H27A 0.9800
C27 H27B 0.9800
C27 H27C 0.9800
C27 H27D 0.9800
C27 H27E 0.9800
C27 H27F 0.9800
C16 C15 1.399(4)
C16 H16A 0.9500
C15 C26 1.507(4)
C26 H26A 0.9800
C26 H26B 0.9800
C26 H26C 0.9800
C26 H26D 0.9800
C26 H26E 0.9800
C26 H26F 0.9800
C3 C4 1.400(4)
C3 C20 1.506(4)
C20 H20A 0.9800
C20 H20B 0.9800
C20 H20C 0.9800
C20 H20D 0.9800
C20 H20E 0.9800
C20 H20F 0.9800
C4 H4A 0.9500

loop_
_geom_torsion_atom_site_label_1
_geom_torsion_atom_site_label_2
_geom_torsion_atom_site_label_3
_geom_torsion_atom_site_label_4
_geom_torsion
N2 P1 N1 C1 -4.70(16)
Br1 P1 N1 C1 -106.49(15)
N2 P1 N1 C2 -152.1(3)
Br1 P1 N1 C2 106.1(2)
C1 P1 N1 C2 -147.5(3)
N1 P1 N2 C1 4.76(16)
Br1 P1 N2 C1 104.90(15)
N1 P1 N2 C8 176.9(3)
Br1 P1 N2 C8 -83.0(3)
C1 P1 N2 C8 172.1(4)
C4 C5 C6 C7 0.8(4)
C21 C5 C6 C7 -179.9(3)
C5 C6 C7 C2 -0.3(4)
C5 C6 C7 C22 -177.8(3)
C6 C7 C2 C3 -1.0(4)
C22 C7 C2 C3 176.5(3)
C6 C7 C2 N1 -177.8(2)
C22 C7 C2 N1 -0.3(4)
C1 N1 C2 C3 108.8(3)
P1 N1 C2 C3 -114.7(3)
C1 N1 C2 C7 -74.3(4)
P1 N1 C2 C7 62.1(3)
C1 N2 C8 C9 100.4(3)
P1 N2 C8 C9 -69.4(4)
C1 N2 C8 C13 -79.2(4)
P1 N2 C8 C13 111.1(3)
C13 C8 C9 C10 0.7(4)
N2 C8 C9 C10 -178.9(2)
C13 C8 C9 C23 179.7(3)
N2 C8 C9 C23 0.2(4)
C8 C9 C10 C11 -1.6(4)
C23 C9 C10 C11 179.4(3)
C9 C10 C11 C12 1.0(5)
C9 C10 C11 C24 179.7(3)
C10 C11 C12 C13 0.4(5)
C24 C11 C12 C13 -178.3(3)
C11 C12 C13 C8 -1.2(4)
C11 C12 C13 C25 177.8(3)
C9 C8 C13 C12 0.7(4)
N2 C8 C13 C12 -179.8(2)
C9 C8 C13 C25 -178.3(3)
N2 C8 C13 C25 1.2(4)
C14 N3 C1 N2 173.4(3)
C14 N3 C1 N1 -8.1(5)
C14 N3 C1 P1 -137.0(18)
C8 N2 C1 N3 0.5(5)
P1 N2 C1 N3 173.4(3)
C8 N2 C1 N1 -178.4(3)
P1 N2 C1 N1 -5.60(19)
C8 N2 C1 P1 -172.8(3)
C2 N1 C1 N3 -26.0(5)
P1 N1 C1 N3 -173.3(3)
C2 N1 C1 N2 152.8(3)
P1 N1 C1 N2 5.56(19)
C2 N1 C1 P1 147.2(3)
N2 P1 C1 N3 -53.9(19)
N1 P1 C1 N3 134(2)
Br1 P1 C1 N3 -141.1(19)
N1 P1 C1 N2 -172.5(3)
Br1 P1 C1 N2 -87.25(16)
N2 P1 C1 N1 172.5(3)
Br1 P1 C1 N1 85.30(16)
C1 N3 C14 C19 102.6(3)
C1 N3 C14 C15 -83.1(3)
C15 C14 C19 C18 5.9(4)
N3 C14 C19 C18 -179.9(2)
C15 C14 C19 C28 -172.3(3)
N3 C14 C19 C28 1.9(4)
C14 C19 C18 C17 -2.6(4)
C28 C19 C18 C17 175.6(3)
C19 C18 C17 C16 -0.9(4)
C19 C18 C17 C27 -178.6(3)
C18 C17 C16 C15 1.3(4)
C27 C17 C16 C15 179.0(3)
C19 C14 C15 C16 -5.6(4)
N3 C14 C15 C16 -179.9(2)
C19 C14 C15 C26 172.2(3)
N3 C14 C15 C26 -2.1(4)
C17 C16 C15 C14 1.9(4)
C17 C16 C15 C26 -175.9(3)
C7 C2 C3 C4 1.6(4)
N1 C2 C3 C4 178.5(2)
C7 C2 C3 C20 -178.0(3)
N1 C2 C3 C20 -1.2(4)
C6 C5 C4 C3 -0.2(4)
C21 C5 C4 C3 -179.4(3)
C2 C3 C4 C5 -1.1(4)
C20 C3 C4 C5 178.6(3)
